data_2223400
loop_
_publ_author_name
'Shafiq, Zahid'
'Yaqub, Muhammad'
'Tahir, M. Nawaz'
'Nawaz, Mian Hasnain'
'Iqbal, M. Saeed'

_publ_section_title
;
 <i>N</i>'-[(<i>E</i>)-(5-Methylfuran-2-yl)methylidene]formohydrazide
;
_journal_coeditor_code HB5099
_journal_issue 10
_journal_name_full 'Acta Crystallographica Section E'
_journal_page_first o2495
_journal_paper_doi 10.1107/S1600536809037064
_journal_volume 65
_journal_year 2009
_chemical_formula_iupac 'C7 H8 N2 O2'
_chemical_formula_moiety 'C7 H8 N2 O2'
_chemical_formula_sum 'C7 H8 N2 O2'
_chemical_formula_weight 152.15
_chemical_name_systematic
;
<i>N</i>'-[(<i>E</i>)-(5-methylfuran-2-yl)methylidene]formohydrazide
;
_space_group_IT_number 61
_symmetry_cell_setting orthorhombic
_symmetry_space_group_name_Hall '-P 2ac 2ab'
_symmetry_space_group_name_H-M 'P b c a'
_atom_sites_solution_hydrogens geom
_atom_sites_solution_primary direct
_atom_sites_solution_secondary difmap
_audit_creation_method SHELXL-97
_cell_angle_alpha 90
_cell_angle_beta 90
_cell_angle_gamma 90
_cell_formula_units_Z 8
_cell_length_a 10.6433(14)
_cell_length_b 6.7762(8)
_cell_length_c 21.129(3)
_cell_measurement_reflns_used 1864
_cell_measurement_temperature 296(2)
_cell_measurement_theta_max 25.50
_cell_measurement_theta_min 2.72
_cell_volume 1523.8(3)
_computing_cell_refinement 'SAINT (Bruker, 2007)'
_computing_data_collection 'APEX2 (Bruker, 2007)'
_computing_data_reduction 'SAINT (Bruker, 2007)'
_computing_molecular_graphics 'ORTEP-3 for Windows (Farrugia, 1997) and PLATON (Spek, 2009)'
_computing_publication_material
;
WinGX (Farrugia, 1999) and PLATON (Spek, 2009)
;
_computing_structure_refinement 'SHELXL97 (Sheldrick, 2008)'
_computing_structure_solution 'SHELXS97 (Sheldrick, 2008)'
_diffrn_ambient_temperature 296(2)
_diffrn_detector_area_resol_mean 7.80
_diffrn_measured_fraction_theta_full 0.992
_diffrn_measured_fraction_theta_max 0.992
_diffrn_measurement_device_type 'Bruker Kappa APEXII CCD'
_diffrn_measurement_method \w
_diffrn_radiation_monochromator graphite
_diffrn_radiation_source 'fine-focus sealed tube'
_diffrn_radiation_type MoK\a
_diffrn_radiation_wavelength 0.71073
_diffrn_reflns_av_R_equivalents 0.0715
_diffrn_reflns_av_sigmaI/netI 0.0759
_diffrn_reflns_limit_h_max 12
_diffrn_reflns_limit_h_min -12
_diffrn_reflns_limit_k_max 8
_diffrn_reflns_limit_k_min -5
_diffrn_reflns_limit_l_max 25
_diffrn_reflns_limit_l_min -23
_diffrn_reflns_number 7485
_diffrn_reflns_theta_full 25.50
_diffrn_reflns_theta_max 25.50
_diffrn_reflns_theta_min 2.72
_diffrn_standards_number 0
_exptl_absorpt_coefficient_mu 0.100
_exptl_absorpt_correction_T_max 0.988
_exptl_absorpt_correction_T_min 0.985
_exptl_absorpt_correction_type multi-scan
_exptl_absorpt_process_details '(SADABS; Bruker, 2005)'
_exptl_crystal_colour Brown
_exptl_crystal_density_diffrn 1.326
_exptl_crystal_density_method 'not measured'
_exptl_crystal_description 'cut needle'
_exptl_crystal_F_000 640
_exptl_crystal_size_max 0.25
_exptl_crystal_size_mid 0.15
_exptl_crystal_size_min 0.13
_refine_diff_density_max 0.124
_refine_diff_density_min -0.160
_refine_ls_goodness_of_fit_ref 1.003
_refine_ls_hydrogen_treatment constr
_refine_ls_matrix_type full
_refine_ls_number_parameters 101
_refine_ls_number_reflns 1403
_refine_ls_number_restraints 0
_refine_ls_restrained_S_all 1.003
_refine_ls_R_factor_all 0.1440
_refine_ls_R_factor_gt 0.0437
_refine_ls_shift/su_max 0.000
_refine_ls_shift/su_mean 0.000
_refine_ls_structure_factor_coef Fsqd
_refine_ls_weighting_details 'calc w=1/[\s^2^(Fo^2^)+(0.0376P)^2^] where P=(Fo^2^+2Fc^2^)/3'
_refine_ls_weighting_scheme calc
_refine_ls_wR_factor_gt 0.0811
_refine_ls_wR_factor_ref 0.1082
_reflns_number_gt 655
_reflns_number_total 1403
_reflns_threshold_expression I>2\s(I)
_cod_data_source_file hb5099.cif
_cod_data_source_block I
_cod_original_cell_volume 1523.9(3)
_cod_database_code 2223400
_cod_database_fobs_code 2223400

loop_
_symmetry_equiv_pos_site_id
_symmetry_equiv_pos_as_xyz
1 x,y,z
2 1/2-x,-y,1/2+z
3 1/2+x,1/2-y,-z
4 -x,1/2+y,1/2-z
5 -x,-y,-z
6 1/2+x,y,1/2-z
7 1/2-x,1/2+y,z
8 x,1/2-y,1/2+z

loop_
_atom_site_aniso_label
_atom_site_aniso_U_11
_atom_site_aniso_U_22
_atom_site_aniso_U_33
_atom_site_aniso_U_12
_atom_site_aniso_U_13
_atom_site_aniso_U_23
O1 0.0546(12) 0.0537(12) 0.0566(13) -0.0005(9) 0.0025(11) 0.0096(10)
O2 0.0620(14) 0.0531(12) 0.0845(17) -0.0070(9) -0.0148(11) 0.0163(11)
N1 0.0461(14) 0.0486(13) 0.0510(16) 0.0081(12) 0.0010(12) 0.0037(12)
N2 0.0408(13) 0.0512(13) 0.0570(16) 0.0048(12) -0.0071(12) 0.0094(12)
C1 0.074(2) 0.0447(18) 0.062(2) 0.0016(16) 0.0148(19) 0.0060(16)
C2 0.080(2) 0.054(2) 0.081(3) -0.0146(18) 0.025(2) -0.0025(17)
C3 0.0533(19) 0.068(2) 0.071(2) -0.0095(17) 0.0073(17) -0.0096(18)
C4 0.0415(16) 0.0546(19) 0.0483(19) 0.0013(15) 0.0047(14) -0.0011(15)
C5 0.0416(16) 0.0567(18) 0.052(2) 0.0088(14) -0.0007(14) 0.0003(15)
C6 0.0454(18) 0.0562(18) 0.061(2) 0.0042(15) -0.0088(16) -0.0033(17)
C7 0.116(3) 0.081(2) 0.088(3) 0.018(2) -0.004(2) 0.031(2)

loop_
_atom_site_type_symbol
_atom_site_label
_atom_site_fract_x
_atom_site_fract_y
_atom_site_fract_z
_atom_site_U_iso_or_equiv
_atom_site_thermal_displace_type
_atom_site_calc_flag
_atom_site_refinement_flags
_atom_site_occupancy
O O1 0.56771(16) 0.2958(2) 0.15544(8) 0.0550(7) Uani . . 1.000
O O2 0.66434(16) 1.0759(3) 0.01153(9) 0.0665(8) Uani . . 1.000
N N1 0.5699(2) 0.6414(3) 0.08604(10) 0.0486(8) Uani . . 1.000
N N2 0.56384(19) 0.8059(3) 0.04784(10) 0.0497(8) Uani . . 1.000
C C1 0.5376(3) 0.1184(4) 0.18332(14) 0.0602(11) Uani . . 1.000
C C2 0.4218(3) 0.0664(4) 0.16579(15) 0.0717(14) Uani . . 1.000
C C3 0.3762(3) 0.2130(4) 0.12461(15) 0.0641(11) Uani . . 1.000
C C4 0.4667(2) 0.3504(4) 0.11942(12) 0.0481(10) Uani . . 1.000
C C5 0.4735(2) 0.5290(4) 0.08350(13) 0.0501(10) Uani . . 1.000
C C6 0.6618(2) 0.9277(4) 0.04483(14) 0.0542(11) Uani . . 1.000
C C7 0.6371(3) 0.0296(4) 0.22318(15) 0.0950(16) Uani . . 1.000
H H2 0.37892 -0.04640 0.17850 0.0858 Uiso . . 1.000
H H2A 0.49724 0.82967 0.02609 0.0596 Uiso . . 1.000
H H3 0.29823 0.21455 0.10475 0.0770 Uiso . . 1.000
H H5 0.40630 0.56423 0.05772 0.0599 Uiso . . 1.000
H H6 0.73203 0.89887 0.06930 0.0651 Uiso . . 1.000
H H7A 0.61090 -0.09910 0.23690 0.1421 Uiso . . 1.000
H H7B 0.71316 0.01834 0.19904 0.1421 Uiso . . 1.000
H H7C 0.65168 0.11181 0.25943 0.1421 Uiso . . 1.000

loop_
_atom_type_symbol
_atom_type_description
_atom_type_scat_dispersion_real
_atom_type_scat_dispersion_imag
_atom_type_scat_source
O O 0.0106 0.0060 'International Tables Vol C Tables 4.2.6.8 and 6.1.1.4'
N N 0.0061 0.0033 'International Tables Vol C Tables 4.2.6.8 and 6.1.1.4'
H H 0.0000 0.0000 'International Tables Vol C Tables 4.2.6.8 and 6.1.1.4'
C C 0.0033 0.0016 'International Tables Vol C Tables 4.2.6.8 and 6.1.1.4'

loop_
_geom_angle_atom_site_label_1
_geom_angle_atom_site_label_2
_geom_angle_atom_site_label_3
_geom_angle_site_symmetry_1
_geom_angle_site_symmetry_2
_geom_angle_site_symmetry_3
_geom_angle
_geom_angle_publ_flag
C1 O1 C4 . . . 106.9(2) no
N2 N1 C5 . . . 114.8(2) no
N1 N2 C6 . . . 119.5(2) no
N1 N2 H2A . . . 120.00 no
C6 N2 H2A . . . 120.00 no
C2 C1 C7 . . . 135.3(3) no
O1 C1 C2 . . . 109.1(2) no
O1 C1 C7 . . . 115.6(2) no
C1 C2 C3 . . . 107.7(3) no
C2 C3 C4 . . . 107.0(3) no
O1 C4 C5 . . . 119.0(2) no
O1 C4 C3 . . . 109.3(2) no
C3 C4 C5 . . . 131.7(2) no
N1 C5 C4 . . . 121.5(2) no
O2 C6 N2 . . . 123.5(2) no
C1 C2 H2 . . . 126.00 no
C3 C2 H2 . . . 126.00 no
C2 C3 H3 . . . 127.00 no
C4 C3 H3 . . . 127.00 no
N1 C5 H5 . . . 119.00 no
C4 C5 H5 . . . 119.00 no
O2 C6 H6 . . . 118.00 no
N2 C6 H6 . . . 118.00 no
C1 C7 H7A . . . 109.00 no
C1 C7 H7B . . . 109.00 no
C1 C7 H7C . . . 109.00 no
H7A C7 H7B . . . 109.00 no
H7A C7 H7C . . . 109.00 no
H7B C7 H7C . . . 110.00 no

loop_
_geom_bond_atom_site_label_1
_geom_bond_atom_site_label_2
_geom_bond_site_symmetry_1
_geom_bond_site_symmetry_2
_geom_bond_distance
_geom_bond_publ_flag
O1 C1 . . 1.377(3) no
O1 C4 . . 1.368(3) no
O2 C6 . . 1.227(3) no
N1 N2 . . 1.378(3) no
N1 C5 . . 1.279(3) no
N2 C6 . . 1.331(3) no
N2 H2A . . 0.8600 no
C1 C2 . . 1.334(4) no
C1 C7 . . 1.481(4) no
C2 C3 . . 1.407(4) no
C3 C4 . . 1.344(4) no
C4 C5 . . 1.430(4) no
C2 H2 . . 0.9300 no
C3 H3 . . 0.9300 no
C5 H5 . . 0.9300 no
C6 H6 . . 0.9300 no
C7 H7A . . 0.9600 no
C7 H7B . . 0.9600 no
C7 H7C . . 0.9600 no

loop_
_geom_contact_atom_site_label_1
_geom_contact_atom_site_label_2
_geom_contact_distance
_geom_contact_site_symmetry_1
_geom_contact_site_symmetry_2
_geom_contact_publ_flag
O1 N1 2.763(3) . . no
O2 N1 3.268(3) . 7_655 no
O2 N2 2.848(3) . 5_675 no
O2 C6 3.099(3) . 7_655 no
O1 H6 2.8900 . 7_645 no
O2 H2A 2.0000 . 5_675 no
O2 H6 2.7400 . 7_655 no
N1 O1 2.763(3) . . no
N1 O2 3.268(3) . 7_645 no
N1 C6 3.318(3) . 7_645 no
N2 C2 3.408(4) . 1_565 no
N2 O2 2.848(3) . 5_675 no
N1 H6 2.7000 . 7_645 no
C1 C6 3.461(4) . 1_545 no
C2 N2 3.408(4) . 1_545 no
C5 C5 3.595(4) . 5_665 no
C6 N1 3.318(3) . 7_655 no
C6 C1 3.461(4) . 1_565 no
C6 O2 3.099(3) . 7_645 no
C1 H7A 3.0000 . 4_655 no
C2 H7A 3.0800 . 4_655 no
C6 H2A 2.8000 . 5_675 no
H2A H5 2.1500 . . no
H2A O2 2.0000 . 5_675 no
H2A C6 2.8000 . 5_675 no
H2A H2A 2.5600 . 5_675 no
H5 H2A 2.1500 . . no
H6 O1 2.8900 . 7_655 no
H6 O2 2.7400 . 7_645 no
H6 N1 2.7000 . 7_655 no
H7A C1 3.0000 . 4_645 no
H7A C2 3.0800 . 4_645 no

loop_
_geom_hbond_atom_site_label_D
_geom_hbond_atom_site_label_H
_geom_hbond_atom_site_label_A
_geom_hbond_site_symmetry_A
_geom_hbond_distance_DH
_geom_hbond_distance_HA
_geom_hbond_distance_DA
_geom_hbond_angle_DHA
_geom_hbond_publ_flag
N2 H2A O2 5_675 0.86 2.00 2.848(3) 169 yes

loop_
_geom_torsion_atom_site_label_1
_geom_torsion_atom_site_label_2
_geom_torsion_atom_site_label_3
_geom_torsion_atom_site_label_4
_geom_torsion_site_symmetry_1
_geom_torsion_site_symmetry_2
_geom_torsion_site_symmetry_3
_geom_torsion_site_symmetry_4
_geom_torsion
_geom_torsion_publ_flag
C4 O1 C1 C2 . . . . -0.7(3) no
C4 O1 C1 C7 . . . . 178.2(2) no
C1 O1 C4 C3 . . . . 0.2(3) no
C1 O1 C4 C5 . . . . -178.5(2) no
C5 N1 N2 C6 . . . . -177.0(2) no
N2 N1 C5 C4 . . . . 178.7(2) no
N1 N2 C6 O2 . . . . 179.2(2) no
O1 C1 C2 C3 . . . . 0.9(3) no
C7 C1 C2 C3 . . . . -177.7(3) no
C1 C2 C3 C4 . . . . -0.7(4) no
C2 C3 C4 O1 . . . . 0.3(3) no
C2 C3 C4 C5 . . . . 178.8(3) no
O1 C4 C5 N1 . . . . -2.4(4) no
C3 C4 C5 N1 . . . . 179.2(3) no

loop_
_cod_related_entry_id
_cod_related_entry_database
_cod_related_entry_code
1 ChemSpider 5283174
